data_4108932
loop_
_publ_author_name
'Satoshi Takamizawa'
'Ei-ichi Nakata'
'Takamasa Akatsuka'
'Chihiro Kachi-Terajima'
'Ryosuke Miyake'

_publ_contact_author_address
;International Graduate School of Arts and Sciences
Yokohama City University
22-2 Seto, Kanazawa-ku, Yokohama 236-0027 (Japan)
;
_publ_contact_author_email staka@yokohama-cu.ac.jp
_publ_contact_author_fax (+81)45-787-2187
_publ_contact_author_name 'Satoshi Takamizawa'
_publ_contact_author_phone (+81)45-787-2187
_publ_section_title
;
 Structural and Magnetic Study of O2 Molecules Arranged along a Channel in
 a Flexible Single-Crystal Host Family
;
_journal_name_full 'Journal of the American Chemical Society'
_journal_page_first 17882
_journal_page_last 17892
_journal_paper_doi 10.1021/ja806257m
_journal_volume 130
_journal_year 2008
_chemical_formula_sum 'C33 H26 N2 O14 Rh2'
_chemical_formula_weight 880.35
_chemical_name_systematic
; 
 ? 
;
_space_group_IT_number 12
_symmetry_cell_setting monoclinic
_symmetry_space_group_name_Hall '-C 2y'
_symmetry_space_group_name_H-M 'C 1 2/m 1'
_atom_sites_solution_hydrogens geom
_atom_sites_solution_primary direct
_atom_sites_solution_secondary difmap
_audit_creation_method SHELXL-97
_cell_angle_alpha 90.00
_cell_angle_beta 129.508(9)
_cell_angle_gamma 90.00
_cell_formula_units_Z 2
_cell_length_a 18.892(9)
_cell_length_b 9.621(5)
_cell_length_c 12.451(6)
_cell_measurement_temperature 150
_cell_volume 1746.1(15)
_computing_cell_refinement 'Bruker SMART'
_computing_data_collection 'Bruker SMART'
_computing_data_reduction 'Bruker SAINT'
_computing_molecular_graphics 'Bruker SHELXTL'
_computing_publication_material 'Bruker SHELXTL'
_computing_structure_refinement 'SHELXL-97 (Sheldrick, 1997)'
_computing_structure_solution 'SHELXS-97 (Sheldrick, 1990)'
_diffrn_ambient_temperature 150
_diffrn_detector_area_resol_mean 8.366
_diffrn_measured_fraction_theta_full 0.999
_diffrn_measured_fraction_theta_max 0.999
_diffrn_measurement_device_type 'CCD area detector'
_diffrn_measurement_method 'phi and omega scans'
_diffrn_radiation_monochromator graphite
_diffrn_radiation_source 'fine-focus sealed tube'
_diffrn_radiation_type MoK\a
_diffrn_radiation_wavelength 0.71073
_diffrn_reflns_av_R_equivalents 0.1644
_diffrn_reflns_av_sigmaI/netI 0.1842
_diffrn_reflns_limit_h_max 20
_diffrn_reflns_limit_h_min -22
_diffrn_reflns_limit_k_max 11
_diffrn_reflns_limit_k_min -11
_diffrn_reflns_limit_l_max 14
_diffrn_reflns_limit_l_min -14
_diffrn_reflns_number 4938
_diffrn_reflns_theta_full 25.02
_diffrn_reflns_theta_max 25.02
_diffrn_reflns_theta_min 2.12
_exptl_absorpt_coefficient_mu 1.016
_exptl_absorpt_correction_T_max 0.9605
_exptl_absorpt_correction_T_min 0.7503
_exptl_absorpt_correction_type empirical
_exptl_absorpt_process_details
;
SADABS; sheldrick, 1996
;
_exptl_crystal_colour red
_exptl_crystal_density_diffrn 1.675
_exptl_crystal_description plate
_exptl_crystal_F_000 874
_exptl_crystal_size_max 0.30
_exptl_crystal_size_mid 0.18
_exptl_crystal_size_min 0.04
_refine_diff_density_max 1.118
_refine_diff_density_min -1.275
_refine_diff_density_rms 0.252
_refine_ls_extinction_method none
_refine_ls_goodness_of_fit_ref 0.930
_refine_ls_hydrogen_treatment constr
_refine_ls_matrix_type full
_refine_ls_number_parameters 186
_refine_ls_number_reflns 1651
_refine_ls_number_restraints 431
_refine_ls_restrained_S_all 0.845
_refine_ls_R_factor_all 0.1289
_refine_ls_R_factor_gt 0.0768
_refine_ls_shift/su_max 0.000
_refine_ls_shift/su_mean 0.000
_refine_ls_structure_factor_coef Fsqd
_refine_ls_weighting_details 'calc w=1/[\s^2^(Fo^2^)+(0.1105P)^2^+0.0000P] where P=(Fo^2^+2Fc^2^)/3'
_refine_ls_weighting_scheme calc
_refine_ls_wR_factor_gt 0.1783
_refine_ls_wR_factor_ref 0.2170
_reflns_number_gt 924
_reflns_number_total 1651
_reflns_threshold_expression >2sigma(I)
_cod_data_source_file ja806257m_si_001_08.cif
_cod_data_source_block 40506n1_150K
_cod_original_cell_volume 1746.0(15)
_cod_database_code 4108932

loop_
_symmetry_equiv_pos_as_xyz
'x, y, z'
'-x, y, -z'
'x+1/2, y+1/2, z'
'-x+1/2, y+1/2, -z'
'-x, -y, -z'
'x, -y, z'
'-x+1/2, -y+1/2, -z'
'x+1/2, -y+1/2, z'

loop_
_atom_site_label
_atom_site_type_symbol
_atom_site_fract_x
_atom_site_fract_y
_atom_site_fract_z
_atom_site_U_iso_or_equiv
_atom_site_adp_type
_atom_site_occupancy
_atom_site_symmetry_multiplicity
_atom_site_calc_flag
_atom_site_refinement_flags
C1 C 0.1660(10) 0.0000 0.5795(16) 0.028(3) Uani 1 2 d SU
C2 C 0.2569(11) 0.0000 0.6117(17) 0.033(3) Uani 1 2 d SU
C3 C 0.3008(7) 0.1253(14) 0.6327(11) 0.040(2) Uani 1 1 d U
H3 H 0.2731 0.2109 0.6259 0.047 Uiso 1 1 calc R
C4 C 0.3863(8) 0.1237(16) 0.6640(12) 0.048(3) Uani 1 1 d U
H4 H 0.4152 0.2088 0.6729 0.057 Uiso 1 1 calc R
C5 C 0.4285(13) 0.0000 0.682(2) 0.048(4) Uani 1 2 d SU
H5 H 0.4876 0.0000 0.7065 0.057 Uiso 1 2 calc SR
C11 C 0.0760(7) 0.4282(11) 0.5982(12) 0.030(2) Uani 1 1 d U
C12 C 0.164(3) 0.384(5) 0.737(4) 0.028(7) Uani 0.25 1 d PU
H12A H 0.1506 0.3168 0.7807 0.042 Uiso 0.25 1 calc PR
H12B H 0.1941 0.4660 0.7975 0.042 Uiso 0.25 1 calc PR
H12C H 0.2050 0.3419 0.7233 0.042 Uiso 0.25 1 calc PR
C6A C 0.0675(19) 0.0000 0.754(3) 0.045(4) Uani 0.47(2) 2 d SPDU
C7A C 0.1048(16) 0.0000 0.902(3) 0.054(4) Uani 0.47(2) 2 d SPDU
C8A C 0.1218(17) 0.1229(19) 0.969(2) 0.064(4) Uani 0.47(2) 1 d PDU
H8A H 0.1104 0.2083 0.9223 0.077 Uiso 0.47(2) 1 calc PR
C9A C 0.155(2) 0.1230(19) 1.104(3) 0.073(4) Uani 0.47(2) 1 d PDU
H9A H 0.1706 0.2081 1.1530 0.088 Uiso 0.47(2) 1 calc PR
C10A C 0.167(3) 0.0000 1.168(3) 0.070(5) Uani 0.47(2) 2 d SPDU
H10A H 0.1833 0.0000 1.2576 0.084 Uiso 0.47(2) 2 calc SPR
C6B C 0.0506(17) 0.0000 0.749(3) 0.044(4) Uani 0.53(2) 2 d SPDU
C7B C 0.0709(15) 0.0000 0.887(3) 0.052(4) Uani 0.53(2) 2 d SPDU
C8B C 0.0766(16) 0.1187(16) 0.946(2) 0.063(4) Uani 0.53(2) 1 d PDU
H8B H 0.0673 0.2042 0.9004 0.075 Uiso 0.53(2) 1 calc PR
C9B C 0.0951(19) 0.1189(17) 1.068(2) 0.069(4) Uani 0.53(2) 1 d PDU
H9B H 0.1005 0.2045 1.1105 0.083 Uiso 0.53(2) 1 calc PR
C10B C 0.106(3) 0.0000 1.131(3) 0.069(5) Uani 0.53(2) 2 d SPDU
H10B H 0.1219 0.0000 1.2198 0.083 Uiso 0.53(2) 2 calc SPR
N1 N 0.0000 0.3556(15) 0.5000 0.035(3) Uani 1 2 d SU
O1 O 0.1299(4) 0.1173(8) 0.5647(7) 0.0286(15) Uani 1 1 d U
O2A O 0.054(2) 0.118(2) 0.7012(17) 0.038(4) Uani 0.47(2) 1 d PDU
O2B O 0.0419(19) 0.1152(19) 0.6943(15) 0.037(3) Uani 0.53(2) 1 d PDU
O1S O 0.5000 0.0596(5) 1.0000 0.196(13) Uani 1 2 d SDU
O2S O 0.316(3) 0.0000 1.002(4) 0.212(12) Uani 1 2 d SDU
O3S O 0.280(3) 0.083(4) 0.916(3) 0.206(12) Uani 0.50 1 d PDU
Rh1 Rh 0.0000 0.12453(14) 0.5000 0.0260(4) Uani 1 2 d SDU

loop_
_atom_site_aniso_label
_atom_site_aniso_U_11
_atom_site_aniso_U_22
_atom_site_aniso_U_33
_atom_site_aniso_U_23
_atom_site_aniso_U_13
_atom_site_aniso_U_12
C1 0.029(5) 0.028(5) 0.036(5) 0.000 0.025(4) 0.000
C2 0.035(5) 0.035(5) 0.036(5) 0.000 0.027(4) 0.000
C3 0.041(4) 0.044(4) 0.044(5) 0.002(4) 0.031(4) -0.003(4)
C4 0.044(5) 0.057(5) 0.049(5) 0.007(4) 0.034(4) -0.012(4)
C5 0.045(6) 0.064(7) 0.049(6) 0.000 0.037(5) 0.000
C11 0.033(4) 0.028(4) 0.046(5) 0.003(4) 0.033(4) 0.001(4)
C12 0.029(9) 0.023(9) 0.035(10) 0.005(8) 0.022(7) -0.003(8)
C6A 0.048(5) 0.048(5) 0.048(5) 0.000 0.035(4) 0.000
C7A 0.055(5) 0.060(5) 0.053(5) 0.000 0.037(4) 0.000
C8A 0.063(5) 0.070(5) 0.059(5) -0.003(4) 0.039(4) 0.004(4)
C9A 0.068(6) 0.078(5) 0.065(5) -0.004(4) 0.038(4) 0.003(4)
C10A 0.068(6) 0.078(6) 0.064(6) 0.000 0.042(5) 0.000
C6B 0.048(5) 0.047(5) 0.048(5) 0.000 0.036(4) 0.000
C7B 0.055(5) 0.059(5) 0.052(5) 0.000 0.038(4) 0.000
C8B 0.063(5) 0.068(5) 0.058(5) -0.003(4) 0.039(4) 0.001(4)
C9B 0.068(5) 0.076(5) 0.063(5) -0.002(4) 0.041(4) 0.000(4)
C10B 0.068(6) 0.077(6) 0.063(6) 0.000 0.042(5) 0.000
N1 0.035(5) 0.030(6) 0.050(6) 0.000 0.032(4) 0.000
O1 0.026(3) 0.023(3) 0.043(4) 0.002(3) 0.025(3) 0.000(3)
O2A 0.044(6) 0.041(5) 0.045(5) -0.005(4) 0.035(4) 0.003(4)
O2B 0.044(6) 0.038(4) 0.045(4) -0.003(4) 0.036(4) 0.000(4)
O1S 0.209(15) 0.189(16) 0.180(14) 0.000 0.119(11) 0.000
O2S 0.208(13) 0.211(14) 0.211(13) 0.000 0.131(10) 0.000
O3S 0.204(13) 0.209(14) 0.207(14) 0.003(7) 0.131(10) -0.004(7)
Rh1 0.0406(8) 0.0093(5) 0.0423(8) 0.000 0.0331(7) 0.000

loop_
_atom_type_symbol
_atom_type_description
_atom_type_scat_dispersion_real
_atom_type_scat_dispersion_imag
_atom_type_scat_source
C C 0.0033 0.0016 'International Tables Vol C Tables 4.2.6.8 and 6.1.1.4'
H H 0.0000 0.0000 'International Tables Vol C Tables 4.2.6.8 and 6.1.1.4'
N N 0.0061 0.0033 'International Tables Vol C Tables 4.2.6.8 and 6.1.1.4'
O O 0.0106 0.0060 'International Tables Vol C Tables 4.2.6.8 and 6.1.1.4'
Rh Rh -1.1178 0.9187 'International Tables Vol C Tables 4.2.6.8 and 6.1.1.4'

loop_
_geom_angle_atom_site_label_1
_geom_angle_atom_site_label_2
_geom_angle_atom_site_label_3
_geom_angle
_geom_angle_site_symmetry_1
_geom_angle_site_symmetry_3
O1 C1 O1 125.5(13) 6 .
O1 C1 C2 117.2(6) 6 .
O1 C1 C2 117.2(6) . .
C3 C2 C3 120.3(15) . 6
C3 C2 C1 119.7(7) . .
C3 C2 C1 119.7(7) 6 .
C2 C3 C4 119.1(13) . .
C5 C4 C3 120.3(14) . .
C4 C5 C4 120.6(17) 6 .
N1 C11 C11 121.3(7) . 6_565
N1 C11 C12 131.1(18) . .
C11 C11 C12 106.2(18) 6_565 .
O2B C6A O2A 9(3) 6 6
O2B C6A O2A 129(3) 6 .
O2A C6A O2A 130(3) 6 .
O2B C6A C7A 115.6(14) 6 .
O2A C6A C7A 115.0(17) 6 .
O2A C6A C7A 115.0(17) . .
C8A C7A C8A 120.4(10) . 6
C8A C7A C8B 116.0(16) . 6
C8A C7A C8B 28.1(10) 6 6
C8A C7A C6A 119.8(5) . .
C8A C7A C6A 119.8(5) 6 .
C8B C7A C6A 116.7(15) 6 .
C7A C8A C9A 119.8(6) . .
C10A C9A C8A 119.6(7) . .
C9A C10A C9A 120.4(10) 6 .
O2B C6B O2B 124(3) 6 .
O2B C6B O2A 8(3) 6 6
O2B C6B O2A 123(2) . 6
O2B C6B C7B 118.0(16) 6 .
O2B C6B C7B 118.0(16) . .
O2A C6B C7B 118.1(12) 6 .
C8B C7B C8B 119.2(10) . 6
C8B C7B C8A 121.8(18) . 6
C8B C7B C8A 29.0(11) 6 6
C8B C7B C6B 120.3(5) . .
C8B C7B C6B 120.3(5) 6 .
C8A C7B C6B 112.2(16) 6 .
C9B C8B C7B 120.4(7) . .
C8B C9B C10B 120.1(7) . .
C9B C10B C9B 119.5(10) 6 .
C11 N1 C11 117.5(14) . 2_556
C11 N1 Rh1 121.3(7) . .
C11 N1 Rh1 121.3(7) 2_556 .
C1 O1 Rh1 119.1(7) . .
C6A O2A Rh1 117(2) . .
C6B O2B Rh1 120(2) . .
O3S O2S O3S 88(6) 6 .
O2S O3S O3S 46(3) . 6
O2B Rh1 O2B 174.9(10) 2_556 .
O2B Rh1 O2A 5.4(17) 2_556 2_556
O2B Rh1 O2A 173.1(14) . 2_556
O2B Rh1 O2A 173.1(14) 2_556 .
O2B Rh1 O2A 5.4(17) . .
O2A Rh1 O2A 176.5(11) 2_556 .
O2B Rh1 O1 85.8(9) 2_556 .
O2B Rh1 O1 94.0(9) . .
O2A Rh1 O1 91.2(10) 2_556 .
O2A Rh1 O1 88.7(10) . .
O2B Rh1 O1 94.0(9) 2_556 2_556
O2B Rh1 O1 85.8(9) . 2_556
O2A Rh1 O1 88.7(10) 2_556 2_556
O2A Rh1 O1 91.2(10) . 2_556
O1 Rh1 O1 176.1(4) . 2_556
O2B Rh1 N1 92.6(5) 2_556 .
O2B Rh1 N1 92.6(5) . .
O2A Rh1 N1 91.8(6) 2_556 .
O2A Rh1 N1 91.8(6) . .
O1 Rh1 N1 91.9(2) . .
O1 Rh1 N1 91.9(2) 2_556 .
O2B Rh1 Rh1 87.4(5) 2_556 5_556
O2B Rh1 Rh1 87.4(5) . 5_556
O2A Rh1 Rh1 88.2(6) 2_556 5_556
O2A Rh1 Rh1 88.2(6) . 5_556
O1 Rh1 Rh1 88.1(2) . 5_556
O1 Rh1 Rh1 88.1(2) 2_556 5_556
N1 Rh1 Rh1 180.000(2) . 5_556

loop_
_geom_bond_atom_site_label_1
_geom_bond_atom_site_label_2
_geom_bond_distance
_geom_bond_site_symmetry_2
C1 O1 1.270(9) 6
C1 O1 1.270(9) .
C1 C2 1.50(2) .
C2 C3 1.390(14) .
C2 C3 1.390(14) 6
C3 C4 1.401(15) .
C4 C5 1.370(16) .
C5 C4 1.370(16) 6
C11 N1 1.346(13) .
C11 C11 1.38(2) 6_565
C11 C12 1.51(4) .
C6A O2B 1.25(3) 6
C6A O2A 1.254(16) 6
C6A O2A 1.254(16) .
C6A C7A 1.50(3) .
C7A C8A 1.36(2) .
C7A C8A 1.36(2) 6
C7A C8B 1.50(2) 6
C8A C9A 1.37(2) .
C9A C10A 1.36(2) .
C10A C9A 1.36(2) 6
C6B O2B 1.255(15) 6
C6B O2B 1.255(15) .
C6B O2A 1.30(3) 6
C6B C7B 1.50(3) .
C7B C8B 1.324(18) .
C7B C8B 1.324(18) 6
C7B C8A 1.46(2) 6
C8B C9B 1.324(19) .
C9B C10B 1.324(18) .
C10B C9B 1.324(18) 6
N1 C11 1.346(13) 2_556
N1 Rh1 2.223(15) .
O1 Rh1 2.040(6) .
O2A Rh1 2.017(13) .
O2B Rh1 2.013(12) .
O1S O1S 1.146(10) 6
O2S O3S 1.145(8) 6
O2S O3S 1.145(8) .
O3S O3S 1.59(8) 6
Rh1 O2B 2.013(12) 2_556
Rh1 O2A 2.017(13) 2_556
Rh1 O1 2.040(6) 2_556
Rh1 Rh1 2.396(3) 5_556

loop_
_geom_torsion_atom_site_label_1
_geom_torsion_atom_site_label_2
_geom_torsion_atom_site_label_3
_geom_torsion_atom_site_label_4
_geom_torsion
_geom_torsion_site_symmetry_1
_geom_torsion_site_symmetry_4
O1 C1 C2 C3 -178.3(13) 6 .
O1 C1 C2 C3 4(2) . .
O1 C1 C2 C3 -4(2) 6 6
O1 C1 C2 C3 178.3(13) . 6
C3 C2 C3 C4 5(2) 6 .
C1 C2 C3 C4 179.4(12) . .
C2 C3 C4 C5 -4(2) . .
C3 C4 C5 C4 2(3) . 6
O2B C6A C7A C8A -170(3) 6 .
O2A C6A C7A C8A 180(2) 6 .
O2A C6A C7A C8A -0.4(18) . .
O2B C6A C7A C8A 10(2) 6 6
O2A C6A C7A C8A 0.4(18) 6 6
O2A C6A C7A C8A -180(2) . 6
O2B C6A C7A C8B -22(2) 6 6
O2A C6A C7A C8B -31(2) 6 6
O2A C6A C7A C8B 148(2) . 6
C8A C7A C8A C9A -1(3) 6 .
C8B C7A C8A C9A 31(2) 6 .
C6A C7A C8A C9A 179.7(16) . .
C7A C8A C9A C10A -3(4) . .
C8A C9A C10A C9A 8(5) . 6
O2B C6B C7B C8B -177(2) 6 .
O2B C6B C7B C8B 1.9(17) . .
O2A C6B C7B C8B 174(3) 6 .
O2B C6B C7B C8B -1.9(17) 6 6
O2B C6B C7B C8B 177(2) . 6
O2A C6B C7B C8B -11(2) 6 6
O2B C6B C7B C8A 29(2) 6 6
O2B C6B C7B C8A -152(2) . 6
O2A C6B C7B C8A 20(2) 6 6
C8B C7B C8B C9B 5(3) 6 .
C8A C7B C8B C9B -28(3) 6 .
C6B C7B C8B C9B -179.5(16) . .
C7B C8B C9B C10B -1(3) . .
C8B C9B C10B C9B -3(5) . 6
C11 C11 N1 C11 0.000(2) 6_565 2_556
C12 C11 N1 C11 165(2) . 2_556
C11 C11 N1 Rh1 180.000(2) 6_565 .
C12 C11 N1 Rh1 -15(2) . .
O1 C1 O1 Rh1 -4(2) 6 .
C2 C1 O1 Rh1 173.4(10) . .
O2B C6A O2A Rh1 -10(3) 6 .
O2A C6A O2A Rh1 2(5) 6 .
C7A C6A O2A Rh1 -178.0(14) . .
O2B C6B O2B Rh1 6(4) 6 .
O2A C6B O2B Rh1 16(3) 6 .
C7B C6B O2B Rh1 -172.7(13) . .
C6B O2B Rh1 O2B -3(2) . 2_556
C6B O2B Rh1 O2A 48(12) . 2_556
C6B O2B Rh1 O2A -101(11) . .
C6B O2B Rh1 O1 -91(2) . .
C6B O2B Rh1 O1 85(2) . 2_556
C6B O2B Rh1 N1 177(2) . .
C6B O2B Rh1 Rh1 -3(2) . 5_556
C6A O2A Rh1 O2B -52(12) . 2_556
C6A O2A Rh1 O2B 81(10) . .
C6A O2A Rh1 O2A -1(2) . 2_556
C6A O2A Rh1 O1 -89(2) . .
C6A O2A Rh1 O1 87(2) . 2_556
C6A O2A Rh1 N1 179(2) . .
C6A O2A Rh1 Rh1 -1(2) . 5_556
C1 O1 Rh1 O2B -85.7(11) . 2_556
C1 O1 Rh1 O2B 89.1(11) . .
C1 O1 Rh1 O2A -86.4(11) . 2_556
C1 O1 Rh1 O2A 90.1(11) . .
C1 O1 Rh1 O1 1.8(9) . 2_556
C1 O1 Rh1 N1 -178.2(9) . .
C1 O1 Rh1 Rh1 1.8(9) . 5_556
C11 N1 Rh1 O2B -123.3(10) . 2_556
C11 N1 Rh1 O2B 56.7(10) 2_556 2_556
C11 N1 Rh1 O2B 56.7(10) . .
C11 N1 Rh1 O2B -123.3(10) 2_556 .
C11 N1 Rh1 O2A -128.6(11) . 2_556
C11 N1 Rh1 O2A 51.4(11) 2_556 2_556
C11 N1 Rh1 O2A 51.4(11) . .
C11 N1 Rh1 O2A -128.6(11) 2_556 .
C11 N1 Rh1 O1 -37.4(5) . .
C11 N1 Rh1 O1 142.6(5) 2_556 .
C11 N1 Rh1 O1 142.6(5) . 2_556
C11 N1 Rh1 O1 -37.4(5) 2_556 2_556
C11 N1 Rh1 Rh1 -55(100) . 5_556
C11 N1 Rh1 Rh1 125(100) 2_556 5_556
